data_7027633
loop_
_publ_author_name
'Lu, Tian-Huey'
'Lin, Shih-Chi'
'Aneetha, Halikhedkar'
'Panneerselvam, Kaliyamoorthy'
'Chung, Chung-Sun'

_publ_section_title
;
 Copper(II) complexes of
 C-meso-1,5,8,12-tetramethyl-1,4,8,11-tetraazacyclotetradecane: syntheses,
 structures and properties&#x200A;&#x2020;&gt;
;
_journal_issue 19
_journal_name_full 'Journal of the Chemical Society, Dalton Transactions'
_journal_page_first 3385
_journal_paper_doi 10.1039/a905079e
_journal_year 1999
_chemical_formula_sum 'C14 H32 Cu N10'
_chemical_formula_weight 404.04
_chemical_name_systematic
; 

 ? 

;
_space_group_IT_number 14
_symmetry_cell_setting monoclinic
_symmetry_space_group_name_Hall '-P 2yab'
_symmetry_space_group_name_H-M 'P 1 21/a 1'
_atom_sites_solution_hydrogens geom
_atom_sites_solution_primary heavy
_atom_sites_solution_secondary difmap
_audit_creation_method SHELXL-97
_cell_angle_alpha 90.00
_cell_angle_beta 114.381(1)
_cell_angle_gamma 90.00
_cell_formula_units_Z 2
_cell_length_a 7.3939(1)
_cell_length_b 16.1227(3)
_cell_length_c 8.5698(2)
_cell_measurement_temperature 293(2)
_cell_volume 930.50(3)
_computing_cell_refinement 'SAINT (Siemens, 1995)'
_computing_data_collection 'Siemens SMART CCD (Siemens, 1995)'
_computing_data_reduction 'SAINT (Siemens, 1995)'
_computing_molecular_graphics 'NRCVAX (Gabe, et al., 1989)'
_computing_publication_material 'SHELXL-97 (Sheldrick, 1997)'
_computing_structure_refinement 'SHELXL-97 (Sheldrick, 1997)'
_computing_structure_solution 'SHELXS-97 (Sheldrick, 1990)'
_diffrn_ambient_temperature 293(2)
_diffrn_measured_fraction_theta_full 0.908
_diffrn_measured_fraction_theta_max 0.908
_diffrn_measurement_device_type 'SMART CCD'
_diffrn_measurement_method '\w scan'
_diffrn_radiation_monochromator graphite
_diffrn_radiation_source 'fine-focus sealed tube'
_diffrn_radiation_type MoK\a
_diffrn_radiation_wavelength 0.71073
_diffrn_reflns_av_R_equivalents 0.0331
_diffrn_reflns_av_sigmaI/netI 0.0430
_diffrn_reflns_limit_h_max 9
_diffrn_reflns_limit_h_min -9
_diffrn_reflns_limit_k_max 16
_diffrn_reflns_limit_k_min -21
_diffrn_reflns_limit_l_max 8
_diffrn_reflns_limit_l_min -10
_diffrn_reflns_number 5049
_diffrn_reflns_theta_full 27.64
_diffrn_reflns_theta_max 27.64
_diffrn_reflns_theta_min 2.53
_exptl_absorpt_coefficient_mu 1.194
_exptl_absorpt_correction_type psi-scan
_exptl_crystal_colour blue
_exptl_crystal_density_diffrn 1.442
_exptl_crystal_density_method 'not measured'
_exptl_crystal_F_000 430
_exptl_crystal_size_max 0.23
_exptl_crystal_size_mid 0.21
_exptl_crystal_size_min 0.12
_refine_diff_density_max 0.403
_refine_diff_density_min -0.588
_refine_diff_density_rms 0.066
_refine_ls_extinction_coef 0.010(2)
_refine_ls_extinction_expression Fc^*^=kFc[1+0.001xFc^2^\l^3^/sin(2\q)]^-1/4^
_refine_ls_extinction_method SHELXL
_refine_ls_goodness_of_fit_ref 1.028
_refine_ls_hydrogen_treatment mixed
_refine_ls_matrix_type full
_refine_ls_number_parameters 118
_refine_ls_number_reflns 1971
_refine_ls_number_restraints 0
_refine_ls_restrained_S_all 1.028
_refine_ls_R_factor_all 0.0567
_refine_ls_R_factor_gt 0.0396
_refine_ls_shift/su_max 0.000
_refine_ls_shift/su_mean 0.000
_refine_ls_structure_factor_coef Fsqd
_refine_ls_weighting_details 'calc w=1/[\s^2^(Fo^2^)+(0.0636P)^2^+0.0000P] where P=(Fo^2^+2Fc^2^)/3'
_refine_ls_weighting_scheme calc
_refine_ls_wR_factor_gt 0.1004
_refine_ls_wR_factor_ref 0.1090
_reflns_number_gt 1490
_reflns_number_total 1971
_reflns_threshold_expression >2sigma(I)
_cod_data_source_file 905079esup1.cif
_cod_data_source_block '[CuL1(N3)],2'
_cod_depositor_comments
;
The following automatic conversions were performed:

'_atom_sites_solution_primary' value 'heavy atom method' was changed
to 'heavy'.

Automatic conversion script
Id: cif_fix_values 6452 2018-10-05 10:23:21Z andrius 
;
_cod_original_sg_symbol_H-M P21/a
_cod_database_code 7027633

loop_
_symmetry_equiv_pos_as_xyz
'x, y, z'
'-x+1/2, y+1/2, -z'
'-x, -y, -z'
'x-1/2, -y-1/2, z'

loop_
_atom_site_label
_atom_site_type_symbol
_atom_site_fract_x
_atom_site_fract_y
_atom_site_fract_z
_atom_site_U_iso_or_equiv
_atom_site_adp_type
_atom_site_occupancy
_atom_site_symmetry_multiplicity
_atom_site_calc_flag
_atom_site_refinement_flags
Cu1 Cu 0.0000 0.0000 0.0000 0.03389(18) Uani 1 2 d S
N1 N 0.0105(3) -0.09796(12) 0.1632(3) 0.0350(5) Uani 1 1 d .
N2 N 0.1879(3) 0.06166(13) 0.2142(3) 0.0350(5) Uani 1 1 d .
H1N2 H 0.3099 0.0602 0.2121 0.060 Uiso 1 1 calc R
N3 N -0.3045(4) 0.06357(16) 0.0089(3) 0.0503(6) Uani 1 1 d .
N4 N -0.3429(3) 0.07649(13) 0.1281(3) 0.0401(5) Uani 1 1 d .
N5 N -0.3805(4) 0.08950(16) 0.2460(3) 0.0541(6) Uani 1 1 d .
C1 C 0.1946(4) -0.07983(17) 0.3170(3) 0.0433(7) Uani 1 1 d .
H1A H 0.3093 -0.0939 0.2947 0.060 Uiso 1 1 calc R
H1B H 0.1984 -0.1134 0.4122 0.060 Uiso 1 1 calc R
C2 C 0.2029(5) 0.01100(16) 0.3634(4) 0.0451(7) Uani 1 1 d .
H2A H 0.0942 0.0244 0.3946 0.060 Uiso 1 1 calc R
H2B H 0.3267 0.0230 0.4608 0.060 Uiso 1 1 calc R
C3 C 0.1452(4) 0.15093(16) 0.2331(4) 0.0401(6) Uani 1 1 d .
H3 H 0.0152 0.1544 0.2379 0.060 Uiso 1 1 calc R
C4 C 0.1363(4) 0.20092(16) 0.0792(4) 0.0442(7) Uani 1 1 d .
H4A H 0.1254 0.2592 0.1023 0.060 Uiso 1 1 calc R
H4B H 0.2612 0.1937 0.0689 0.060 Uiso 1 1 calc R
C5 C -0.0312(4) 0.17974(16) -0.0922(3) 0.0419(6) Uani 1 1 d .
H5A H -0.1554 0.1805 -0.0793 0.060 Uiso 1 1 calc R
H5B H -0.0384 0.2225 -0.1742 0.060 Uiso 1 1 calc R
C6 C -0.1604(4) -0.10154(18) 0.2113(4) 0.0475(7) Uani 1 1 d .
H6A H -0.1602 -0.0531 0.2765 0.060 Uiso 1 1 calc R
H6B H -0.1497 -0.1502 0.2791 0.060 Uiso 1 1 calc R
H6C H -0.2818 -0.1036 0.1096 0.060 Uiso 1 1 calc R
C7 C 0.2999(4) 0.18970(19) 0.3967(4) 0.0535(8) Uani 1 1 d .
H7A H 0.2974 0.1618 0.4947 0.060 Uiso 1 1 calc R
H7B H 0.2700 0.2474 0.4009 0.060 Uiso 1 1 calc R
H7C H 0.4294 0.1842 0.3971 0.060 Uiso 1 1 calc R

loop_
_atom_site_aniso_label
_atom_site_aniso_U_11
_atom_site_aniso_U_22
_atom_site_aniso_U_33
_atom_site_aniso_U_23
_atom_site_aniso_U_13
_atom_site_aniso_U_12
Cu1 0.0431(3) 0.0293(3) 0.0311(3) 0.00144(17) 0.01711(19) -0.00035(18)
N1 0.0401(12) 0.0332(11) 0.0365(11) 0.0035(9) 0.0206(10) 0.0033(9)
N2 0.0390(11) 0.0346(11) 0.0359(11) -0.0010(9) 0.0200(9) 0.0005(9)
N3 0.0532(15) 0.0528(14) 0.0538(15) -0.0036(11) 0.0311(12) -0.0029(11)
N4 0.0375(12) 0.0341(12) 0.0509(14) 0.0011(10) 0.0204(11) -0.0004(9)
N5 0.0623(16) 0.0563(16) 0.0530(15) -0.0061(12) 0.0331(13) 0.0012(12)
C1 0.0496(15) 0.0452(16) 0.0329(14) 0.0073(11) 0.0147(12) 0.0040(12)
C2 0.0559(17) 0.0485(17) 0.0336(14) 0.0015(11) 0.0210(13) -0.0023(13)
C3 0.0444(14) 0.0355(14) 0.0459(16) -0.0094(11) 0.0243(12) -0.0010(11)
C4 0.0519(16) 0.0309(13) 0.0544(17) -0.0034(12) 0.0264(14) -0.0029(12)
C5 0.0517(16) 0.0295(13) 0.0499(17) 0.0054(12) 0.0263(14) 0.0057(11)
C6 0.0574(18) 0.0437(16) 0.0557(17) 0.0059(13) 0.0377(15) 0.0027(13)
C7 0.0573(18) 0.0509(17) 0.0536(18) -0.0153(14) 0.0242(16) -0.0073(14)

loop_
_atom_type_symbol
_atom_type_description
_atom_type_scat_dispersion_real
_atom_type_scat_dispersion_imag
_atom_type_scat_source
C C 0.0033 0.0016 'International Tables Vol C Tables 4.2.6.8 and 6.1.1.4'
H H 0.0000 0.0000 'International Tables Vol C Tables 4.2.6.8 and 6.1.1.4'
N N 0.0061 0.0033 'International Tables Vol C Tables 4.2.6.8 and 6.1.1.4'
Cu Cu 0.3201 1.2651 'International Tables Vol C Tables 4.2.6.8 and 6.1.1.4'

loop_
_geom_angle_atom_site_label_1
_geom_angle_atom_site_label_2
_geom_angle_atom_site_label_3
_geom_angle
_geom_angle_site_symmetry_1
_geom_angle_site_symmetry_3
N2 Cu1 N2 180.0 . 3
N2 Cu1 N1 93.27(8) . 3
N2 Cu1 N1 86.73(8) 3 3
N2 Cu1 N1 86.73(8) . .
N2 Cu1 N1 93.27(8) 3 .
N1 Cu1 N1 180.0 3 .
C1 N1 C6 109.6(2) . .
C1 N1 C5 109.1(2) . 3
C6 N1 C5 108.8(2) . 3
C1 N1 Cu1 102.31(15) . .
C6 N1 Cu1 114.51(16) . .
C5 N1 Cu1 112.25(15) 3 .
C2 N2 C3 112.3(2) . .
C2 N2 Cu1 106.70(16) . .
C3 N2 Cu1 117.97(17) . .
C2 N2 H1N2 106.4 . .
C3 N2 H1N2 106.4 . .
Cu1 N2 H1N2 106.4 . .
N5 N4 N3 179.8(3) . .
N1 C1 C2 110.3(2) . .
N1 C1 H1A 109.6 . .
C2 C1 H1A 109.6 . .
N1 C1 H1B 109.6 . .
C2 C1 H1B 109.6 . .
H1A C1 H1B 108.1 . .
N2 C2 C1 109.0(2) . .
N2 C2 H2A 109.9 . .
C1 C2 H2A 109.9 . .
N2 C2 H2B 109.9 . .
C1 C2 H2B 109.9 . .
H2A C2 H2B 108.3 . .
N2 C3 C4 110.5(2) . .
N2 C3 C7 112.4(2) . .
C4 C3 C7 109.0(2) . .
N2 C3 H3 108.3 . .
C4 C3 H3 108.3 . .
C7 C3 H3 108.3 . .
C5 C4 C3 116.4(2) . .
C5 C4 H4A 108.2 . .
C3 C4 H4A 108.2 . .
C5 C4 H4B 108.2 . .
C3 C4 H4B 108.2 . .
H4A C4 H4B 107.3 . .
N1 C5 C4 114.5(2) 3 .
N1 C5 H5A 108.6 3 .
C4 C5 H5A 108.6 . .
N1 C5 H5B 108.6 3 .
C4 C5 H5B 108.6 . .
H5A C5 H5B 107.6 . .
N1 C6 H6A 109.5 . .
N1 C6 H6B 109.5 . .
H6A C6 H6B 109.5 . .
N1 C6 H6C 109.5 . .
H6A C6 H6C 109.5 . .
H6B C6 H6C 109.5 . .
C3 C7 H7A 109.5 . .
C3 C7 H7B 109.5 . .
H7A C7 H7B 109.5 . .
C3 C7 H7C 109.5 . .
H7A C7 H7C 109.5 . .
H7B C7 H7C 109.5 . .

loop_
_geom_bond_atom_site_label_1
_geom_bond_atom_site_label_2
_geom_bond_distance
_geom_bond_site_symmetry_2
Cu1 N2 2.045(2) .
Cu1 N2 2.045(2) 3
Cu1 N1 2.090(2) 3
Cu1 N1 2.090(2) .
N1 C1 1.481(3) .
N1 C6 1.484(3) .
N1 C5 1.486(3) 3
N2 C2 1.483(3) .
N2 C3 1.497(3) .
N2 H1N2 0.9100 .
N3 N4 1.186(3) .
N4 N5 1.172(3) .
C1 C2 1.512(4) .
C1 H1A 0.9700 .
C1 H1B 0.9700 .
C2 H2A 0.9700 .
C2 H2B 0.9700 .
C3 C4 1.524(4) .
C3 C7 1.530(4) .
C3 H3 0.9800 .
C4 C5 1.518(4) .
C4 H4A 0.9700 .
C4 H4B 0.9700 .
C5 N1 1.486(3) 3
C5 H5A 0.9700 .
C5 H5B 0.9700 .
C6 H6A 0.9600 .
C6 H6B 0.9600 .
C6 H6C 0.9600 .
C7 H7A 0.9600 .
C7 H7B 0.9600 .
C7 H7C 0.9600 .
